data_7009780
loop_
_publ_author_name
'Yang, Xiao-Ping'
'Su, Cheng-Yong'
'Kang, Bei-Sheng'
'Feng, Xiao-Long'
'Xiao, Wang-Leng'
'Liu, Han-Qin'

_publ_section_title
;
 Studies on lanthanide complexes of the tripodal ligand
 bis(2-benzimidazolylmethyl)(2-pyridylmethyl)amine. Crystal structures
 and luminescence properties&#x200A;&#x2020;
;
_journal_issue 19
_journal_name_full 'Journal of the Chemical Society, Dalton Transactions'
_journal_page_first 3253
_journal_paper_doi 10.1039/b003566l
_journal_year 2000
_chemical_formula_sum 'C24 H28 Cl3 N6 O2 Sm'
_chemical_formula_weight 689.22
_chemical_name_systematic
; 
 ? 
;
_space_group_IT_number 14
_symmetry_cell_setting monoclinic
_symmetry_space_group_name_Hall '-P 2ybc'
_symmetry_space_group_name_H-M 'P 1 21/c 1'
_atom_sites_solution_hydrogens geom
_atom_sites_solution_primary direct
_atom_sites_solution_secondary difmap
_audit_creation_method SHELXL-97
_cell_angle_alpha 90.00
_cell_angle_beta 100.19
_cell_angle_gamma 90.00
_cell_formula_units_Z 4
_cell_length_a 11.6120(10)
_cell_length_b 10.9130(10)
_cell_length_c 21.5700(10)
_cell_measurement_reflns_used CCD
_cell_measurement_temperature 293(2)
_cell_volume 2690.3(4)
_computing_structure_refinement 'SHELXL-97 (Sheldrick, 1997)'
_computing_structure_solution 'SHELXS-97 (Sheldrick, 1990)'
_diffrn_ambient_temperature 293(2)
_diffrn_measured_fraction_theta_full 0.994
_diffrn_measured_fraction_theta_max 0.994
_diffrn_measurement_device_type 'Bruker CCD'
_diffrn_radiation_monochromator graphite
_diffrn_radiation_source 'fine-focus sealed tube'
_diffrn_radiation_type MoK\a
_diffrn_radiation_wavelength 0.71073
_diffrn_reflns_av_R_equivalents 0.0318
_diffrn_reflns_av_sigmaI/netI 0.0382
_diffrn_reflns_limit_h_max 14
_diffrn_reflns_limit_h_min -12
_diffrn_reflns_limit_k_max 13
_diffrn_reflns_limit_k_min -11
_diffrn_reflns_limit_l_max 27
_diffrn_reflns_limit_l_min -27
_diffrn_reflns_number 15624
_diffrn_reflns_theta_full 27.07
_diffrn_reflns_theta_max 27.07
_diffrn_reflns_theta_min 2.58
_exptl_absorpt_coefficient_mu 2.514
_exptl_absorpt_correction_T_max 0.7524
_exptl_absorpt_correction_T_min 0.3662
_exptl_absorpt_correction_type SADABS
_exptl_crystal_colour Yellowish
_exptl_crystal_density_diffrn 1.702
_exptl_crystal_density_method 'not measured'
_exptl_crystal_description Block
_exptl_crystal_F_000 1372
_exptl_crystal_size_max 0.50
_exptl_crystal_size_mid 0.42
_exptl_crystal_size_min 0.12
_refine_diff_density_max 0.585
_refine_diff_density_min -0.692
_refine_diff_density_rms 0.078
_refine_ls_extinction_method none
_refine_ls_goodness_of_fit_ref 0.998
_refine_ls_hydrogen_treatment 'geom except those of O atoms'
_refine_ls_matrix_type full
_refine_ls_number_parameters 346
_refine_ls_number_reflns 5870
_refine_ls_number_restraints 2
_refine_ls_restrained_S_all 0.998
_refine_ls_R_factor_all 0.0369
_refine_ls_R_factor_gt 0.0241
_refine_ls_shift/su_max 0.001
_refine_ls_shift/su_mean 0.000
_refine_ls_structure_factor_coef Fsqd
_refine_ls_weighting_details 'calc w=1/[\s^2^(Fo^2^)+(0.0212P)^2^+0.0000P] where P=(Fo^2^+2Fc^2^)/3'
_refine_ls_weighting_scheme calc
_refine_ls_wR_factor_gt 0.0489
_refine_ls_wR_factor_ref 0.0513
_reflns_number_gt 4666
_reflns_number_total 5870
_reflns_threshold_expression >2sigma(I)
_cod_data_source_file b003566l.txt
_cod_data_source_block Compd3
_cod_depositor_comments
;
The following automatic conversions were performed:
'_symmetry_cell_setting' value 'Monoclinic' changed to 'monoclinic'
according to '/home/saulius/struct/CIF-dictionaries/cif_core.dic'
dictionary named 'cif_core.dic' version 2.4.1 from 2010-06-29.

Automatic conversion script
Id: cif_fix_enum 1527 2010-12-29 10:47:43Z saulius 
;
_cod_original_sg_symbol_H-M P2(1)/c
_cod_database_code 7009780

loop_
_symmetry_equiv_pos_as_xyz
'x, y, z'
'-x, y+1/2, -z+1/2'
'-x, -y, -z'
'x, -y-1/2, z-1/2'

loop_
_atom_site_label
_atom_site_type_symbol
_atom_site_fract_x
_atom_site_fract_y
_atom_site_fract_z
_atom_site_U_iso_or_equiv
_atom_site_adp_type
_atom_site_occupancy
_atom_site_symmetry_multiplicity
_atom_site_calc_flag
_atom_site_refinement_flags
_atom_site_disorder_assembly
_atom_site_disorder_group
Sm1 Sm 0.134581(13) 0.159935(12) 0.117068(6) 0.03001(5) Uani 1 1 d . . .
Cl3 Cl 0.03347(7) -0.07479(6) 0.11740(3) 0.04029(17) Uani 1 1 d . . .
Cl2 Cl 0.24161(7) 0.04879(7) 0.03107(4) 0.0500(2) Uani 1 1 d . . .
Cl1 Cl 0.26271(8) 0.06192(7) 0.22235(4) 0.0548(2) Uani 1 1 d . . .
N3 N -0.0379(2) 0.2014(2) 0.17447(10) 0.0354(5) Uani 1 1 d . . .
N4 N -0.1148(2) 0.2936(2) 0.24941(10) 0.0417(6) Uani 1 1 d . . .
H4A H -0.1188 0.3386 0.2817 0.050 Uiso 1 1 d R . .
N1 N 0.1141(2) 0.36703(19) 0.06063(10) 0.0334(5) Uani 1 1 d . . .
N2 N 0.1612(2) 0.5643(2) 0.06694(10) 0.0389(6) Uani 1 1 d . . .
H2 H 0.1741 0.6364 0.0827 0.047 Uiso 1 1 d R . .
N5 N 0.3358(2) 0.2928(2) 0.12559(10) 0.0388(6) Uani 1 1 d . . .
N6 N 0.1612(2) 0.35235(19) 0.19704(9) 0.0334(5) Uani 1 1 d . . .
C1 C 0.1126(3) 0.4653(2) 0.16356(12) 0.0383(7) Uani 1 1 d . . .
H1B H 0.1505 0.5366 0.1850 0.046 Uiso 1 1 d R . .
H1A H 0.0296 0.4707 0.1647 0.046 Uiso 1 1 d R . .
C2 C 0.1296(2) 0.4650(2) 0.09673(12) 0.0336(6) Uani 1 1 d . . .
C3 C 0.1686(2) 0.5293(3) 0.00640(12) 0.0362(6) Uani 1 1 d . . .
C4 C 0.1988(3) 0.5937(3) -0.04389(14) 0.0469(8) Uani 1 1 d . . .
H4 H 0.2161 0.6769 -0.0411 0.056 Uiso 1 1 d R . .
C5 C 0.2021(3) 0.5285(3) -0.09777(14) 0.0502(8) Uani 1 1 d . . .
H5 H 0.2228 0.5680 -0.1324 0.060 Uiso 1 1 d R . .
C6 C 0.1755(3) 0.4046(3) -0.10168(13) 0.0499(8) Uani 1 1 d . . .
H6 H 0.1788 0.3632 -0.1390 0.060 Uiso 1 1 d R . .
C7 C 0.1437(3) 0.3410(3) -0.05220(13) 0.0448(7) Uani 1 1 d . . .
H7 H 0.1257 0.2579 -0.0554 0.054 Uiso 1 1 d R . .
C8 C 0.1398(2) 0.4058(3) 0.00265(12) 0.0331(6) Uani 1 1 d . . .
C9 C 0.0980(3) 0.3269(3) 0.24910(12) 0.0422(7) Uani 1 1 d . . .
H9B H 0.0891 0.4022 0.2717 0.051 Uiso 1 1 d R . .
H9A H 0.1423 0.2695 0.2783 0.051 Uiso 1 1 d R . .
C10 C -0.0194(3) 0.2747(2) 0.22366(11) 0.0361(7) Uani 1 1 d . . .
C11 C -0.2053(3) 0.2280(2) 0.21491(12) 0.0364(7) Uani 1 1 d . . .
C12 C -0.3222(3) 0.2162(3) 0.21999(14) 0.0480(8) Uani 1 1 d . . .
H12 H -0.3530 0.2563 0.2515 0.058 Uiso 1 1 d R . .
C13 C -0.3899(3) 0.1433(3) 0.17675(16) 0.0516(8) Uani 1 1 d . . .
H13 H -0.4684 0.1323 0.1791 0.062 Uiso 1 1 d R . .
C14 C -0.3437(3) 0.0844(3) 0.12946(14) 0.0479(8) Uani 1 1 d . . .
H14 H -0.3930 0.0370 0.1002 0.058 Uiso 1 1 d R . .
C15 C -0.2283(3) 0.0947(3) 0.12458(13) 0.0428(7) Uani 1 1 d . . .
H15 H -0.1982 0.0534 0.0933 0.051 Uiso 1 1 d R . .
C16 C -0.1570(3) 0.1693(2) 0.16796(12) 0.0341(6) Uani 1 1 d . . .
C17 C 0.2868(3) 0.3675(3) 0.22339(13) 0.0421(7) Uani 1 1 d . . .
H17A H 0.3130 0.2989 0.2509 0.051 Uiso 1 1 d R . .
H17B H 0.2975 0.4417 0.2485 0.051 Uiso 1 1 d R . .
C18 C 0.3598(3) 0.3747(3) 0.17333(14) 0.0404(7) Uani 1 1 d . . .
C19 C 0.4499(3) 0.4591(3) 0.17649(16) 0.0529(8) Uani 1 1 d . . .
H19 H 0.4664 0.5128 0.2104 0.063 Uiso 1 1 d R . .
C20 C 0.5144(3) 0.4628(3) 0.12964(18) 0.0619(10) Uani 1 1 d . . .
H20 H 0.5747 0.5193 0.1308 0.074 Uiso 1 1 d R . .
C21 C 0.4885(3) 0.3835(3) 0.07972(17) 0.0588(9) Uani 1 1 d . . .
H21 H 0.5309 0.3854 0.0470 0.071 Uiso 1 1 d R . .
C22 C 0.3993(3) 0.2995(3) 0.07994(15) 0.0475(8) Uani 1 1 d . . .
H22 H 0.3829 0.2452 0.0463 0.057 Uiso 1 1 d R . .
O1W O -0.03258(17) 0.14923(16) 0.02700(8) 0.0409(5) Uani 1 1 d D . .
H1WB H -0.0284 0.1680 -0.0106 0.050 Uiso 1 1 d RD . .
H1WA H -0.0807 0.0907 0.0244 0.050 Uiso 1 1 d RD . .
O2W O 0.2819(3) 0.7760(2) 0.11415(15) 0.0809(9) Uani 1 1 d . . .
C1W C 0.4089(10) 0.8046(10) 0.1244(6) 0.068(3) Uani 0.50 1 d P A 1
H1W1 H 0.4500 0.7525 0.1575 0.081 Uiso 0.50 1 d PR A 1
H1W2 H 0.4219 0.8894 0.1373 0.081 Uiso 0.50 1 d PR A 1
C2W C 0.4574(15) 0.7831(11) 0.0642(6) 0.108(5) Uani 0.50 1 d P A 1
H2W1 H 0.5398 0.8000 0.0702 0.163 Uiso 0.50 1 d PR A 1
H2W2 H 0.4169 0.8358 0.0319 0.163 Uiso 0.50 1 d PR A 1
H2W3 H 0.4437 0.6992 0.0518 0.163 Uiso 0.50 1 d PR A 1
C1W' C 0.3910(11) 0.7696(10) 0.0832(7) 0.086(3) Uani 0.50 1 d P A 2
H1W3 H 0.4021 0.6865 0.0694 0.103 Uiso 0.50 1 d PR A 2
H1W4 H 0.3843 0.8232 0.0468 0.103 Uiso 0.50 1 d PR A 2
C2W' C 0.4875(13) 0.8046(12) 0.1326(8) 0.130(6) Uani 0.50 1 d P A 2
H2W4 H 0.5577 0.7989 0.1151 0.195 Uiso 0.50 1 d PR A 2
H2W5 H 0.4935 0.7515 0.1685 0.195 Uiso 0.50 1 d PR A 2
H2W6 H 0.4769 0.8876 0.1453 0.195 Uiso 0.50 1 d PR A 2
H2WA H 0.258(3) 0.838(3) 0.1052(16) 0.050 Uiso 1 1 d . . .

loop_
_atom_site_aniso_label
_atom_site_aniso_U_11
_atom_site_aniso_U_22
_atom_site_aniso_U_33
_atom_site_aniso_U_23
_atom_site_aniso_U_13
_atom_site_aniso_U_12
Sm1 0.03750(9) 0.02773(8) 0.02519(7) -0.00081(6) 0.00662(5) -0.00171(7)
Cl3 0.0546(5) 0.0351(4) 0.0316(3) 0.0015(3) 0.0088(3) -0.0089(3)
Cl2 0.0572(5) 0.0494(5) 0.0488(4) -0.0134(4) 0.0245(4) -0.0052(4)
Cl1 0.0656(6) 0.0458(5) 0.0458(4) 0.0090(3) -0.0100(4) -0.0011(4)
N3 0.0440(15) 0.0349(13) 0.0296(12) -0.0051(10) 0.0131(10) -0.0034(11)
N4 0.0569(17) 0.0394(14) 0.0330(12) -0.0082(11) 0.0197(12) -0.0022(12)
N1 0.0371(14) 0.0315(13) 0.0316(12) 0.0021(9) 0.0058(10) -0.0033(10)
N2 0.0487(16) 0.0237(12) 0.0463(14) -0.0010(10) 0.0134(12) -0.0009(11)
N5 0.0377(15) 0.0393(13) 0.0382(13) 0.0020(11) 0.0035(11) -0.0016(11)
N6 0.0392(14) 0.0336(13) 0.0273(11) -0.0025(9) 0.0053(10) -0.0048(11)
C1 0.0467(19) 0.0300(15) 0.0391(15) -0.0031(12) 0.0103(13) 0.0010(13)
C2 0.0343(16) 0.0318(15) 0.0344(14) 0.0027(12) 0.0052(12) 0.0026(12)
C3 0.0323(16) 0.0366(16) 0.0397(16) 0.0066(13) 0.0062(12) 0.0025(13)
C4 0.052(2) 0.0378(18) 0.0525(19) 0.0136(15) 0.0119(15) 0.0020(15)
C5 0.050(2) 0.059(2) 0.0437(18) 0.0203(16) 0.0155(15) 0.0057(17)
C6 0.058(2) 0.060(2) 0.0322(16) 0.0016(15) 0.0115(14) -0.0010(17)
C7 0.052(2) 0.0450(18) 0.0367(15) -0.0012(14) 0.0046(13) -0.0076(16)
C8 0.0304(16) 0.0373(16) 0.0306(14) 0.0048(12) 0.0028(11) 0.0008(12)
C9 0.056(2) 0.0460(18) 0.0264(13) -0.0050(12) 0.0120(13) -0.0087(15)
C10 0.0504(19) 0.0347(16) 0.0255(13) -0.0019(12) 0.0131(13) -0.0044(14)
C11 0.0490(19) 0.0314(15) 0.0312(14) 0.0056(12) 0.0141(13) 0.0030(14)
C12 0.056(2) 0.0436(18) 0.0491(18) 0.0071(15) 0.0232(16) 0.0102(16)
C13 0.0410(19) 0.051(2) 0.064(2) 0.0198(17) 0.0131(16) 0.0048(16)
C14 0.046(2) 0.050(2) 0.0459(18) 0.0037(15) 0.0033(15) -0.0071(15)
C15 0.049(2) 0.0440(18) 0.0356(15) -0.0036(13) 0.0094(14) -0.0056(15)
C16 0.0409(17) 0.0321(15) 0.0308(13) 0.0039(12) 0.0104(12) -0.0009(13)
C17 0.0451(19) 0.0414(18) 0.0369(15) -0.0068(13) -0.0007(13) -0.0074(14)
C18 0.0357(18) 0.0359(16) 0.0464(17) 0.0012(13) -0.0016(13) 0.0010(13)
C19 0.041(2) 0.049(2) 0.069(2) -0.0105(16) 0.0092(16) -0.0056(16)
C20 0.043(2) 0.050(2) 0.095(3) -0.004(2) 0.0188(19) -0.0087(17)
C21 0.046(2) 0.064(2) 0.072(2) 0.0028(19) 0.0240(18) -0.0001(17)
C22 0.0358(19) 0.057(2) 0.0497(18) -0.0011(15) 0.0082(14) 0.0005(15)
O1W 0.0480(13) 0.0412(11) 0.0333(10) 0.0015(8) 0.0065(9) -0.0080(10)
O2W 0.079(2) 0.0398(16) 0.122(2) -0.0003(16) 0.0139(18) 0.0053(15)
C1W 0.073(8) 0.066(6) 0.069(6) -0.009(5) 0.026(6) -0.008(6)
C2W 0.148(13) 0.109(8) 0.086(8) 0.002(6) 0.070(9) 0.017(8)
C1W' 0.108(11) 0.059(6) 0.089(9) 0.000(6) 0.016(8) 0.015(6)
C2W' 0.105(11) 0.113(10) 0.167(15) 0.008(8) 0.013(10) -0.054(9)

loop_
_atom_type_symbol
_atom_type_description
_atom_type_scat_dispersion_real
_atom_type_scat_dispersion_imag
_atom_type_scat_source
C C 0.0033 0.0016 'International Tables Vol C Tables 4.2.6.8 and 6.1.1.4'
H H 0.0000 0.0000 'International Tables Vol C Tables 4.2.6.8 and 6.1.1.4'
N N 0.0061 0.0033 'International Tables Vol C Tables 4.2.6.8 and 6.1.1.4'
Cl Cl 0.1484 0.1585 'International Tables Vol C Tables 4.2.6.8 and 6.1.1.4'
Sm Sm -0.1638 3.4418 'International Tables Vol C Tables 4.2.6.8 and 6.1.1.4'
O O 0.0106 0.0060 'International Tables Vol C Tables 4.2.6.8 and 6.1.1.4'

loop_
_geom_angle_atom_site_label_1
_geom_angle_atom_site_label_2
_geom_angle_atom_site_label_3
_geom_angle
_geom_angle_site_symmetry_1
_geom_angle_site_symmetry_3
_geom_angle_publ_flag
O1W Sm1 N1 71.14(6) . . ?
O1W Sm1 N3 79.53(7) . . ?
N1 Sm1 N3 93.37(7) . . ?
O1W Sm1 Cl2 80.39(5) . . ?
N1 Sm1 Cl2 94.90(5) . . ?
N3 Sm1 Cl2 154.47(5) . . ?
O1W Sm1 N6 121.29(6) . . ?
N1 Sm1 N6 66.89(7) . . ?
N3 Sm1 N6 64.33(7) . . ?
Cl2 Sm1 N6 140.77(5) . . ?
O1W Sm1 Cl1 150.68(4) . . ?
N1 Sm1 Cl1 137.71(5) . . ?
N3 Sm1 Cl1 91.44(5) . . ?
Cl2 Sm1 Cl1 98.49(3) . . ?
N6 Sm1 Cl1 77.73(5) . . ?
O1W Sm1 N5 128.06(6) . . ?
N1 Sm1 N5 64.46(7) . . ?
N3 Sm1 N5 127.15(7) . . ?
Cl2 Sm1 N5 78.00(5) . . ?
N6 Sm1 N5 62.85(7) . . ?
Cl1 Sm1 N5 79.42(5) . . ?
O1W Sm1 Cl3 72.08(4) . . ?
N1 Sm1 Cl3 143.18(5) . . ?
N3 Sm1 Cl3 78.39(5) . . ?
Cl2 Sm1 Cl3 80.55(2) . . ?
N6 Sm1 Cl3 134.89(5) . . ?
Cl1 Sm1 Cl3 78.81(2) . . ?
N5 Sm1 Cl3 146.63(5) . . ?
C10 N3 C16 104.5(2) . . ?
C10 N3 Sm1 117.67(19) . . ?
C16 N3 Sm1 137.85(16) . . ?
C10 N4 C11 107.7(2) . . ?
C2 N1 C8 104.7(2) . . ?
C2 N1 Sm1 116.40(16) . . ?
C8 N1 Sm1 132.45(17) . . ?
C2 N2 C3 107.3(2) . . ?
C22 N5 C18 117.3(3) . . ?
C22 N5 Sm1 123.95(19) . . ?
C18 N5 Sm1 117.46(19) . . ?
C9 N6 C17 108.6(2) . . ?
C9 N6 C1 109.2(2) . . ?
C17 N6 C1 110.9(2) . . ?
C9 N6 Sm1 108.93(15) . . ?
C17 N6 Sm1 109.05(16) . . ?
C1 N6 Sm1 110.08(14) . . ?
N6 C1 C2 111.4(2) . . ?
N1 C2 N2 113.1(2) . . ?
N1 C2 C1 123.2(2) . . ?
N2 C2 C1 123.7(2) . . ?
N2 C3 C8 105.6(2) . . ?
N2 C3 C4 131.8(3) . . ?
C8 C3 C4 122.6(3) . . ?
C5 C4 C3 116.7(3) . . ?
C4 C5 C6 121.3(3) . . ?
C7 C6 C5 122.1(3) . . ?
C6 C7 C8 117.3(3) . . ?
C7 C8 C3 120.1(3) . . ?
C7 C8 N1 130.7(3) . . ?
C3 C8 N1 109.2(2) . . ?
N6 C9 C10 109.8(2) . . ?
N3 C10 N4 113.5(3) . . ?
N3 C10 C9 122.6(3) . . ?
N4 C10 C9 123.9(2) . . ?
N4 C11 C12 132.0(3) . . ?
N4 C11 C16 105.4(3) . . ?
C12 C11 C16 122.6(3) . . ?
C13 C12 C11 116.9(3) . . ?
C12 C13 C14 121.4(3) . . ?
C15 C14 C13 121.9(3) . . ?
C14 C15 C16 118.0(3) . . ?
C15 C16 C11 119.1(3) . . ?
C15 C16 N3 131.8(2) . . ?
C11 C16 N3 109.0(2) . . ?
N6 C17 C18 112.2(2) . . ?
N5 C18 C19 121.9(3) . . ?
N5 C18 C17 116.7(3) . . ?
C19 C18 C17 121.4(3) . . ?
C20 C19 C18 119.5(3) . . ?
C19 C20 C21 119.4(3) . . ?
C20 C21 C22 118.3(3) . . ?
N5 C22 C21 123.5(3) . . ?
C1W O2W C1W' 36.9(5) . . ?
O2W C1W C2W 110.4(13) . . ?
C2W' C1W' O2W 104.8(15) . . ?

loop_
_geom_bond_atom_site_label_1
_geom_bond_atom_site_label_2
_geom_bond_distance
_geom_bond_site_symmetry_2
_geom_bond_publ_flag
Sm1 O1W 2.4943(18) . ?
Sm1 N1 2.558(2) . ?
Sm1 N3 2.575(2) . ?
Sm1 Cl2 2.6967(7) . ?
Sm1 N6 2.700(2) . ?
Sm1 Cl1 2.7055(7) . ?
Sm1 N5 2.728(2) . ?
Sm1 Cl3 2.8184(7) . ?
N3 C10 1.316(3) . ?
N3 C16 1.409(3) . ?
N4 C10 1.341(3) . ?
N4 C11 1.376(4) . ?
N1 C2 1.316(3) . ?
N1 C8 1.401(3) . ?
N2 C2 1.343(3) . ?
N2 C3 1.378(3) . ?
N5 C22 1.333(4) . ?
N5 C18 1.355(4) . ?
N6 C9 1.473(3) . ?
N6 C17 1.478(4) . ?
N6 C1 1.488(3) . ?
C1 C2 1.489(4) . ?
C3 C8 1.387(4) . ?
C3 C4 1.389(4) . ?
C4 C5 1.369(4) . ?
C5 C6 1.387(4) . ?
C6 C7 1.377(4) . ?
C7 C8 1.386(4) . ?
C9 C10 1.489(4) . ?
C11 C12 1.387(4) . ?
C11 C16 1.397(4) . ?
C12 C13 1.364(5) . ?
C13 C14 1.391(4) . ?
C14 C15 1.367(4) . ?
C15 C16 1.396(4) . ?
C17 C18 1.489(4) . ?
C18 C19 1.385(4) . ?
C19 C20 1.361(4) . ?
C20 C21 1.373(5) . ?
C21 C22 1.384(4) . ?
O2W C1W 1.486(12) . ?
O2W C1W' 1.536(14) . ?
C1W C2W 1.522(13) . ?
C1W' C2W' 1.455(18) . ?

loop_
_geom_torsion_atom_site_label_1
_geom_torsion_atom_site_label_2
_geom_torsion_atom_site_label_3
_geom_torsion_atom_site_label_4
_geom_torsion
_geom_torsion_site_symmetry_1
_geom_torsion_site_symmetry_2
_geom_torsion_site_symmetry_3
_geom_torsion_site_symmetry_4
_geom_torsion_publ_flag
O1W Sm1 N3 C10 -147.5(2) . . . . ?
N1 Sm1 N3 C10 -77.4(2) . . . . ?
Cl2 Sm1 N3 C10 173.81(14) . . . . ?
N6 Sm1 N3 C10 -15.11(18) . . . . ?
Cl1 Sm1 N3 C10 60.53(19) . . . . ?
N5 Sm1 N3 C10 -17.3(2) . . . . ?
Cl3 Sm1 N3 C10 138.8(2) . . . . ?
O1W Sm1 N3 C16 30.4(2) . . . . ?
N1 Sm1 N3 C16 100.5(3) . . . . ?
Cl2 Sm1 N3 C16 -8.2(3) . . . . ?
N6 Sm1 N3 C16 162.8(3) . . . . ?
Cl1 Sm1 N3 C16 -121.5(2) . . . . ?
N5 Sm1 N3 C16 160.7(2) . . . . ?
Cl3 Sm1 N3 C16 -43.2(2) . . . . ?
O1W Sm1 N1 C2 139.9(2) . . . . ?
N3 Sm1 N1 C2 62.2(2) . . . . ?
Cl2 Sm1 N1 C2 -141.99(19) . . . . ?
N6 Sm1 N1 C2 1.98(18) . . . . ?
Cl1 Sm1 N1 C2 -33.7(2) . . . . ?
N5 Sm1 N1 C2 -67.79(19) . . . . ?
Cl3 Sm1 N1 C2 137.24(16) . . . . ?
O1W Sm1 N1 C8 -73.0(2) . . . . ?
N3 Sm1 N1 C8 -150.8(2) . . . . ?
Cl2 Sm1 N1 C8 5.1(2) . . . . ?
N6 Sm1 N1 C8 149.0(2) . . . . ?
Cl1 Sm1 N1 C8 113.4(2) . . . . ?
N5 Sm1 N1 C8 79.3(2) . . . . ?
Cl3 Sm1 N1 C8 -75.7(3) . . . . ?
O1W Sm1 N5 C22 -45.1(3) . . . . ?
N1 Sm1 N5 C22 -79.1(2) . . . . ?
N3 Sm1 N5 C22 -152.8(2) . . . . ?
Cl2 Sm1 N5 C22 22.4(2) . . . . ?
N6 Sm1 N5 C22 -154.9(2) . . . . ?
Cl1 Sm1 N5 C22 123.5(2) . . . . ?
Cl3 Sm1 N5 C22 73.5(2) . . . . ?
O1W Sm1 N5 C18 121.60(19) . . . . ?
N1 Sm1 N5 C18 87.6(2) . . . . ?
N3 Sm1 N5 C18 13.9(2) . . . . ?
Cl2 Sm1 N5 C18 -170.9(2) . . . . ?
N6 Sm1 N5 C18 11.74(19) . . . . ?
Cl1 Sm1 N5 C18 -69.79(19) . . . . ?
Cl3 Sm1 N5 C18 -119.82(19) . . . . ?
O1W Sm1 N6 C9 89.46(18) . . . . ?
N1 Sm1 N6 C9 137.34(19) . . . . ?
N3 Sm1 N6 C9 31.32(17) . . . . ?
Cl2 Sm1 N6 C9 -154.74(15) . . . . ?
Cl1 Sm1 N6 C9 -66.32(17) . . . . ?
N5 Sm1 N6 C9 -150.60(19) . . . . ?
Cl3 Sm1 N6 C9 -6.1(2) . . . . ?
O1W Sm1 N6 C17 -152.16(15) . . . . ?
N1 Sm1 N6 C17 -104.28(17) . . . . ?
N3 Sm1 N6 C17 149.70(18) . . . . ?
Cl2 Sm1 N6 C17 -36.36(19) . . . . ?
Cl1 Sm1 N6 C17 52.06(15) . . . . ?
N5 Sm1 N6 C17 -32.22(16) . . . . ?
Cl3 Sm1 N6 C17 112.26(16) . . . . ?
O1W Sm1 N6 C1 -30.23(19) . . . . ?
N1 Sm1 N6 C1 17.65(16) . . . . ?
N3 Sm1 N6 C1 -88.37(17) . . . . ?
Cl2 Sm1 N6 C1 85.57(18) . . . . ?
Cl1 Sm1 N6 C1 173.99(17) . . . . ?
N5 Sm1 N6 C1 89.71(17) . . . . ?
Cl3 Sm1 N6 C1 -125.81(15) . . . . ?
C9 N6 C1 C2 -153.5(2) . . . . ?
C17 N6 C1 C2 86.8(3) . . . . ?
Sm1 N6 C1 C2 -34.0(3) . . . . ?
C8 N1 C2 N2 1.0(3) . . . . ?
Sm1 N1 C2 N2 156.48(18) . . . . ?
C8 N1 C2 C1 -179.5(3) . . . . ?
Sm1 N1 C2 C1 -24.0(3) . . . . ?
C3 N2 C2 N1 -0.7(3) . . . . ?
C3 N2 C2 C1 179.8(3) . . . . ?
N6 C1 C2 N1 41.4(4) . . . . ?
N6 C1 C2 N2 -139.1(3) . . . . ?
C2 N2 C3 C8 0.1(3) . . . . ?
C2 N2 C3 C4 -179.1(3) . . . . ?
N2 C3 C4 C5 177.3(3) . . . . ?
C8 C3 C4 C5 -1.8(4) . . . . ?
C3 C4 C5 C6 0.6(5) . . . . ?
C4 C5 C6 C7 0.5(5) . . . . ?
C5 C6 C7 C8 -0.4(5) . . . . ?
C6 C7 C8 C3 -0.8(4) . . . . ?
C6 C7 C8 N1 -178.1(3) . . . . ?
N2 C3 C8 C7 -177.4(3) . . . . ?
C4 C3 C8 C7 2.0(4) . . . . ?
N2 C3 C8 N1 0.5(3) . . . . ?
C4 C3 C8 N1 179.8(3) . . . . ?
C2 N1 C8 C7 176.6(3) . . . . ?
Sm1 N1 C8 C7 26.9(4) . . . . ?
C2 N1 C8 C3 -0.9(3) . . . . ?
Sm1 N1 C8 C3 -150.63(19) . . . . ?
C17 N6 C9 C10 -163.0(2) . . . . ?
C1 N6 C9 C10 75.9(3) . . . . ?
Sm1 N6 C9 C10 -44.4(3) . . . . ?
C16 N3 C10 N4 -0.3(3) . . . . ?
Sm1 N3 C10 N4 178.26(17) . . . . ?
C16 N3 C10 C9 177.5(2) . . . . ?
Sm1 N3 C10 C9 -4.0(3) . . . . ?
C11 N4 C10 N3 0.0(3) . . . . ?
C11 N4 C10 C9 -177.8(2) . . . . ?
N6 C9 C10 N3 35.0(4) . . . . ?
N6 C9 C10 N4 -147.5(3) . . . . ?
C10 N4 C11 C12 -178.7(3) . . . . ?
C10 N4 C11 C16 0.4(3) . . . . ?
N4 C11 C12 C13 179.3(3) . . . . ?
C16 C11 C12 C13 0.3(4) . . . . ?
C11 C12 C13 C14 -0.5(5) . . . . ?
C12 C13 C14 C15 1.2(5) . . . . ?
C13 C14 C15 C16 -1.5(5) . . . . ?
C14 C15 C16 C11 1.2(4) . . . . ?
C14 C15 C16 N3 -177.9(3) . . . . ?
N4 C11 C16 C15 -179.8(2) . . . . ?
C12 C11 C16 C15 -0.6(4) . . . . ?
N4 C11 C16 N3 -0.6(3) . . . . ?
C12 C11 C16 N3 178.6(2) . . . . ?
C10 N3 C16 C15 179.7(3) . . . . ?
Sm1 N3 C16 C15 1.5(5) . . . . ?
C10 N3 C16 C11 0.6(3) . . . . ?
Sm1 N3 C16 C11 -177.57(18) . . . . ?
C9 N6 C17 C18 171.3(2) . . . . ?
C1 N6 C17 C18 -68.7(3) . . . . ?
Sm1 N6 C17 C18 52.8(2) . . . . ?
C22 N5 C18 C19 -2.7(4) . . . . ?
Sm1 N5 C18 C19 -170.3(2) . . . . ?
C22 N5 C18 C17 179.0(3) . . . . ?
Sm1 N5 C18 C17 11.4(3) . . . . ?
N6 C17 C18 N5 -44.3(3) . . . . ?
N6 C17 C18 C19 137.4(3) . . . . ?
N5 C18 C19 C20 1.9(5) . . . . ?
C17 C18 C19 C20 -179.9(3) . . . . ?
C18 C19 C20 C21 0.5(5) . . . . ?
C19 C20 C21 C22 -2.0(5) . . . . ?
C18 N5 C22 C21 1.2(5) . . . . ?
Sm1 N5 C22 C21 167.9(2) . . . . ?
C20 C21 C22 N5 1.1(5) . . . . ?
C1W' O2W C1W C2W 7.0(9) . . . . ?
C1W O2W C1W' C2W' 7.7(10) . . . . ?
